data_4305066
loop_
_publ_author_name
'Theocharis C. Stamatatos'
'Katye M. Poole'
'Khalil A. Abboud'
'Wolfgang Wernsdorfer'
'Ted A. O'Brien'
'George Christou'

_publ_section_title
;
High-Spin Mn4 and Mn10 Molecules: Large Spin Changes with Structure in
Mixed-Valence MnII4MnIII6 Clusters with Azide and Alkoxide-Based Ligands
;
_journal_name_full 'Inorganic Chemistry'
_journal_page_first 5006
_journal_page_last 5021
_journal_paper_doi 10.1021/ic800268z
_journal_volume 47
_journal_year 2008
_chemical_formula_sum 'C26 H42 Mn4 N16 O10'
_chemical_formula_weight 958.52
_chemical_name_systematic
; 
 ? 
;
_space_group_IT_number 2
_symmetry_cell_setting triclinic
_symmetry_space_group_name_Hall '-P 1'
_symmetry_space_group_name_H-M 'P -1'
_atom_sites_solution_hydrogens geom
_atom_sites_solution_primary direct
_atom_sites_solution_secondary difmap
_audit_creation_method SHELXL-97
_audit_update_record
;
2008-01-31 # Formatted by publCIF
;
_cell_angle_alpha 110.043(1)
_cell_angle_beta 96.032(1)
_cell_angle_gamma 104.989(1)
_cell_formula_units_Z 1
_cell_length_a 8.7034(6)
_cell_length_b 10.5600(7)
_cell_length_c 11.4031(8)
_cell_measurement_reflns_used 76
_cell_measurement_temperature 173(2)
_cell_measurement_theta_max 28.0
_cell_measurement_theta_min 2.0
_cell_volume 929.14(11)
_computing_cell_refinement 'Bruker SMART v5.624 & SAINT 6.36a (Bruker 1998)'
_computing_data_collection 'Bruker SMART v5.624 (Bruker 1998)'
_computing_data_reduction 'Bruker SHELXTL v6.14 (Bruker 2000)'
_computing_molecular_graphics 'Bruker SHELXTL v6.14'
_computing_publication_material 'Bruker SHELXTL v6.14'
_computing_structure_refinement 'Bruker SHELXTL v6.14'
_computing_structure_solution 'Bruker SHELXTL v6.14'
_diffrn_ambient_temperature 173(2)
_diffrn_measured_fraction_theta_full 0.973
_diffrn_measured_fraction_theta_max 0.973
_diffrn_measurement_device_type 'SMART CCD area detector'
_diffrn_measurement_method '\w scans'
_diffrn_radiation_monochromator graphite
_diffrn_radiation_source 'fine-focus sealed tube'
_diffrn_radiation_type MoK\a
_diffrn_radiation_wavelength 0.71073
_diffrn_reflns_av_R_equivalents 0.0337
_diffrn_reflns_av_sigmaI/netI 0.0403
_diffrn_reflns_limit_h_max 10
_diffrn_reflns_limit_h_min -11
_diffrn_reflns_limit_k_max 13
_diffrn_reflns_limit_k_min -13
_diffrn_reflns_limit_l_max 13
_diffrn_reflns_limit_l_min -14
_diffrn_reflns_number 6361
_diffrn_reflns_theta_full 27.50
_diffrn_reflns_theta_max 27.50
_diffrn_reflns_theta_min 1.95
_diffrn_standards_decay_% 1
_diffrn_standards_number 0
_exptl_absorpt_coefficient_mu 1.404
_exptl_absorpt_correction_T_max 0.9331
_exptl_absorpt_correction_T_min 0.7763
_exptl_absorpt_correction_type integration
_exptl_absorpt_process_details 'based on measured indexed crystal faces, Bruker SHELXTL  v6.12 (Bruker 1998)'
_exptl_crystal_colour red
_exptl_crystal_density_diffrn 1.713
_exptl_crystal_density_method 'not measured'
_exptl_crystal_description plates
_exptl_crystal_F_000 490
_exptl_crystal_size_max 0.19
_exptl_crystal_size_mid 0.17
_exptl_crystal_size_min 0.05
_refine_diff_density_max 0.359
_refine_diff_density_min -0.283
_refine_diff_density_rms 0.063
_refine_ls_extinction_method none
_refine_ls_goodness_of_fit_ref 1.015
_refine_ls_hydrogen_treatment mixed
_refine_ls_matrix_type full
_refine_ls_number_parameters 261
_refine_ls_number_reflns 4170
_refine_ls_number_restraints 0
_refine_ls_restrained_S_all 1.015
_refine_ls_R_factor_all 0.0372
_refine_ls_R_factor_gt 0.0280
_refine_ls_shift/su_max 0.002
_refine_ls_shift/su_mean 0.000
_refine_ls_structure_factor_coef Fsqd
_refine_ls_weighting_details 'calc w=1/[\s^2^(Fo^2^)+(0.0408P)^2^] where P=(Fo^2^+2Fc^2^)/3'
_refine_ls_weighting_scheme calc
_refine_ls_wR_factor_gt 0.0730
_refine_ls_wR_factor_ref 0.0756
_reflns_number_gt 3379
_reflns_number_total 4170
_reflns_threshold_expression I>2\s(I)
_cod_data_source_file ic800268z-file004_4.cif
_cod_data_source_block st245
_cod_depositor_comments
;
The following automatic conversions were performed:
'_symmetry_cell_setting' value 'Triclinic' changed to 'triclinic'
according to '/home/saulius/struct/CIF-dictionaries/cif_core.dic'
dictionary named 'cif_core.dic' version 2.4.1 from 2010-06-29.

Automatic conversion script
Id: cif_fix_enum 1527 2010-12-29 10:47:43Z saulius 
;
_cod_database_code 4305066

loop_
_symmetry_equiv_pos_as_xyz
'x, y, z'
'-x, -y, -z'

loop_
_atom_site_label
_atom_site_type_symbol
_atom_site_fract_x
_atom_site_fract_y
_atom_site_fract_z
_atom_site_U_iso_or_equiv
_atom_site_adp_type
_atom_site_occupancy
_atom_site_symmetry_multiplicity
_atom_site_calc_flag
_atom_site_refinement_flags
_atom_site_disorder_assembly
_atom_site_disorder_group
Mn1 Mn 0.53364(4) 0.77291(3) 0.19975(3) 0.02044(9) Uani 1 1 d . . .
Mn2 Mn 0.45865(3) 0.41856(3) 0.09698(3) 0.01823(9) Uani 1 1 d . . .
O1 O 0.58960(19) 0.88716(16) 0.42035(14) 0.0288(3) Uani 1 1 d . . .
H1 H 0.554(3) 0.869(3) 0.466(2) 0.036(8) Uiso 1 1 d . . .
O2 O 0.63626(16) 0.76578(13) 0.03395(12) 0.0237(3) Uani 1 1 d . . .
O3 O 0.57066(16) 0.59919(13) 0.23176(12) 0.0229(3) Uani 1 1 d . . .
O4 O 0.61350(15) 0.43516(13) -0.01522(12) 0.0194(3) Uani 1 1 d . . .
O5 O 0.4981(2) 0.14115(16) 0.37180(15) 0.0347(4) Uani 1 1 d . . .
H5 H 0.459(3) 0.067(3) 0.310(3) 0.050(8) Uiso 1 1 d . . .
N1 N 0.3440(2) 0.86585(19) 0.19863(17) 0.0329(4) Uani 1 1 d . . .
N2 N 0.2040(3) 0.8241(2) 0.20330(18) 0.0396(5) Uani 1 1 d . . .
N3 N 0.0687(3) 0.7869(2) 0.2095(2) 0.0640(7) Uani 1 1 d . . .
N4 N 0.2733(2) 0.38944(17) 0.18153(15) 0.0260(4) Uani 1 1 d . . .
N5 N 0.2536(2) 0.4869(2) 0.26605(18) 0.0337(4) Uani 1 1 d . . .
N6 N 0.2308(3) 0.5749(3) 0.3470(2) 0.0679(8) Uani 1 1 d . . .
N7 N 0.76653(19) 0.95165(16) 0.26808(15) 0.0222(3) Uani 1 1 d . . .
N8 N 0.6754(2) 0.37153(16) 0.20256(15) 0.0224(3) Uani 1 1 d . . .
C1 C 0.7311(2) 1.0060(2) 0.48564(18) 0.0266(4) Uani 1 1 d . . .
H1A H 0.8016 0.9841 0.5449 0.032 Uiso 1 1 calc R . .
H1B H 0.6997 1.0885 0.5365 0.032 Uiso 1 1 calc R . .
C2 C 0.8215(2) 1.0410(2) 0.39137(18) 0.0242(4) Uani 1 1 d . . .
C3 C 0.9577(3) 1.1601(2) 0.4302(2) 0.0316(5) Uani 1 1 d . . .
H3A H 0.9943 1.2223 0.5176 0.038 Uiso 1 1 calc R . .
C4 C 1.0393(3) 1.1864(2) 0.3392(2) 0.0348(5) Uani 1 1 d . . .
H4A H 1.1330 1.2673 0.3635 0.042 Uiso 1 1 calc R . .
C5 C 0.9839(3) 1.0945(2) 0.2130(2) 0.0313(5) Uani 1 1 d . . .
H5A H 1.0389 1.1113 0.1495 0.038 Uiso 1 1 calc R . .
C6 C 0.8466(2) 0.9770(2) 0.18010(18) 0.0247(4) Uani 1 1 d . . .
C7 C 0.7816(2) 0.8703(2) 0.04464(18) 0.0278(5) Uani 1 1 d . . .
H7A H 0.7609 0.9199 -0.0120 0.033 Uiso 1 1 calc R . .
H7B H 0.8642 0.8242 0.0163 0.033 Uiso 1 1 calc R . .
C8 C 0.6457(3) 0.5936(2) 0.34646(18) 0.0270(4) Uani 1 1 d . . .
H8A H 0.5614 0.5506 0.3856 0.032 Uiso 1 1 calc R . .
H8B H 0.7077 0.6909 0.4083 0.032 Uiso 1 1 calc R . .
C9 C 0.7592(2) 0.5057(2) 0.31543(18) 0.0270(4) Uani 1 1 d . . .
H9A H 0.8580 0.5602 0.2970 0.032 Uiso 1 1 calc R . .
H9B H 0.7930 0.4834 0.3897 0.032 Uiso 1 1 calc R . .
C10 C 0.7777(2) 0.4538(2) 0.03927(19) 0.0246(4) Uani 1 1 d . . .
H10A H 0.8298 0.5527 0.1016 0.030 Uiso 1 1 calc R . .
H10B H 0.8406 0.4358 -0.0288 0.030 Uiso 1 1 calc R . .
C11 C 0.7780(2) 0.3519(2) 0.10538(19) 0.0246(4) Uani 1 1 d . . .
H11A H 0.7356 0.2530 0.0414 0.029 Uiso 1 1 calc R . .
H11B H 0.8910 0.3686 0.1474 0.029 Uiso 1 1 calc R . .
C12 C 0.6343(3) 0.2466(2) 0.23845(19) 0.0277(4) Uani 1 1 d . . .
H12A H 0.7356 0.2404 0.2813 0.033 Uiso 1 1 calc R . .
H12B H 0.5872 0.1595 0.1598 0.033 Uiso 1 1 calc R . .
C13 C 0.5154(3) 0.2517(2) 0.3259(2) 0.0333(5) Uani 1 1 d . . .
H13A H 0.5543 0.3446 0.3991 0.040 Uiso 1 1 calc R . .
H13B H 0.4081 0.2426 0.2790 0.040 Uiso 1 1 calc R . .

loop_
_atom_site_aniso_label
_atom_site_aniso_U_11
_atom_site_aniso_U_22
_atom_site_aniso_U_33
_atom_site_aniso_U_23
_atom_site_aniso_U_13
_atom_site_aniso_U_12
Mn1 0.02566(17) 0.01570(14) 0.01729(16) 0.00460(12) 0.00619(12) 0.00396(12)
Mn2 0.02289(16) 0.01485(14) 0.01308(15) 0.00366(11) 0.00316(11) 0.00222(11)
O1 0.0387(9) 0.0247(7) 0.0186(8) 0.0070(6) 0.0106(7) 0.0033(6)
O2 0.0274(7) 0.0169(6) 0.0171(7) 0.0009(5) 0.0063(6) -0.0015(5)
O3 0.0308(7) 0.0166(6) 0.0153(7) 0.0025(5) -0.0009(6) 0.0051(6)
O4 0.0206(7) 0.0195(6) 0.0166(7) 0.0069(5) 0.0031(5) 0.0041(5)
O5 0.0580(11) 0.0221(8) 0.0216(8) 0.0098(7) 0.0096(7) 0.0066(7)
N1 0.0333(11) 0.0276(9) 0.0306(10) 0.0007(8) 0.0054(8) 0.0126(8)
N2 0.0357(12) 0.0306(10) 0.0371(12) -0.0048(9) -0.0012(9) 0.0133(9)
N3 0.0350(13) 0.0484(14) 0.0789(19) -0.0054(13) 0.0029(12) 0.0091(11)
N4 0.0308(9) 0.0222(8) 0.0209(9) 0.0054(7) 0.0112(7) 0.0036(7)
N5 0.0293(10) 0.0375(10) 0.0291(10) 0.0077(9) 0.0088(8) 0.0079(8)
N6 0.0561(15) 0.0597(16) 0.0590(16) -0.0140(13) 0.0202(13) 0.0181(13)
N7 0.0265(9) 0.0187(8) 0.0178(8) 0.0044(7) 0.0036(7) 0.0053(7)
N8 0.0294(9) 0.0183(8) 0.0168(8) 0.0057(7) 0.0031(7) 0.0055(7)
C1 0.0317(11) 0.0251(10) 0.0180(10) 0.0036(8) 0.0027(8) 0.0081(9)
C2 0.0286(11) 0.0221(9) 0.0188(10) 0.0046(8) 0.0017(8) 0.0089(8)
C3 0.0313(11) 0.0279(11) 0.0221(11) 0.0011(9) -0.0009(9) 0.0016(9)
C4 0.0277(12) 0.0279(11) 0.0342(13) 0.0057(10) -0.0004(9) -0.0036(9)
C5 0.0308(11) 0.0276(11) 0.0294(12) 0.0084(9) 0.0107(9) 0.0012(9)
C6 0.0273(11) 0.0225(10) 0.0209(10) 0.0056(8) 0.0062(8) 0.0054(8)
C7 0.0308(11) 0.0223(10) 0.0196(10) 0.0032(8) 0.0088(9) -0.0036(8)
C8 0.0357(12) 0.0226(10) 0.0164(10) 0.0032(8) -0.0033(8) 0.0081(9)
C9 0.0328(11) 0.0234(10) 0.0182(10) 0.0043(8) -0.0030(8) 0.0063(9)
C10 0.0210(10) 0.0271(10) 0.0228(10) 0.0096(9) 0.0032(8) 0.0035(8)
C11 0.0247(10) 0.0265(10) 0.0219(10) 0.0085(8) 0.0037(8) 0.0088(8)
C12 0.0379(12) 0.0225(10) 0.0248(11) 0.0104(9) 0.0054(9) 0.0117(9)
C13 0.0509(14) 0.0295(11) 0.0290(12) 0.0181(10) 0.0164(10) 0.0157(10)

loop_
_atom_type_symbol
_atom_type_description
_atom_type_scat_dispersion_real
_atom_type_scat_dispersion_imag
_atom_type_scat_source
C C 0.0033 0.0016 'International Tables Vol C Tables 4.2.6.8 and 6.1.1.4'
H H 0.0000 0.0000 'International Tables Vol C Tables 4.2.6.8 and 6.1.1.4'
N N 0.0061 0.0033 'International Tables Vol C Tables 4.2.6.8 and 6.1.1.4'
O O 0.0106 0.0060 'International Tables Vol C Tables 4.2.6.8 and 6.1.1.4'
Mn Mn 0.3368 0.7283 'International Tables Vol C Tables 4.2.6.8 and 6.1.1.4'

loop_
_geom_angle_atom_site_label_1
_geom_angle_atom_site_label_2
_geom_angle_atom_site_label_3
_geom_angle
_geom_angle_site_symmetry_1
_geom_angle_site_symmetry_3
_geom_angle_publ_flag
O3 Mn1 N1 137.48(7) . . ?
O3 Mn1 O2 102.62(5) . . ?
N1 Mn1 O2 108.69(6) . . ?
O3 Mn1 N7 109.79(6) . . ?
N1 Mn1 N7 106.27(6) . . ?
O2 Mn1 N7 73.44(5) . . ?
O3 Mn1 O1 86.22(5) . . ?
N1 Mn1 O1 86.10(6) . . ?
O2 Mn1 O1 142.45(5) . . ?
N7 Mn1 O1 69.26(6) . . ?
O3 Mn1 O4 72.49(5) . 2_665 ?
N1 Mn1 O4 93.35(6) . 2_665 ?
O2 Mn1 O4 67.83(5) . 2_665 ?
N7 Mn1 O4 140.51(5) . 2_665 ?
O1 Mn1 O4 147.68(5) . 2_665 ?
O2 Mn2 O3 174.95(6) 2_665 . ?
O2 Mn2 O4 82.20(5) 2_665 . ?
O3 Mn2 O4 95.63(6) . . ?
O2 Mn2 N4 91.06(6) 2_665 . ?
O3 Mn2 N4 91.67(6) . . ?
O4 Mn2 N4 169.80(6) . . ?
O2 Mn2 O4 104.88(5) 2_665 2_665 ?
O3 Mn2 O4 79.05(5) . 2_665 ?
O4 Mn2 O4 78.38(5) . 2_665 ?
N4 Mn2 O4 96.09(6) . 2_665 ?
O2 Mn2 N8 97.56(6) 2_665 . ?
O3 Mn2 N8 77.55(5) . . ?
O4 Mn2 N8 80.23(5) . . ?
N4 Mn2 N8 108.38(6) . . ?
O4 Mn2 N8 146.36(5) 2_665 . ?
C1 O1 Mn1 120.92(12) . . ?
C1 O1 H1 107(2) . . ?
Mn1 O1 H1 131(2) . . ?
C7 O2 Mn2 127.94(11) . 2_665 ?
C7 O2 Mn1 120.46(11) . . ?
Mn2 O2 Mn1 109.04(6) 2_665 . ?
C8 O3 Mn2 115.22(11) . . ?
C8 O3 Mn1 129.03(11) . . ?
Mn2 O3 Mn1 114.94(6) . . ?
C10 O4 Mn2 114.85(10) . . ?
C10 O4 Mn2 124.07(10) . 2_665 ?
Mn2 O4 Mn2 101.62(5) . 2_665 ?
C10 O4 Mn1 119.48(11) . 2_665 ?
Mn2 O4 Mn1 98.48(5) . 2_665 ?
Mn2 O4 Mn1 93.49(5) 2_665 2_665 ?
C13 O5 H5 106.4(19) . . ?
N2 N1 Mn1 131.44(16) . . ?
N3 N2 N1 178.4(2) . . ?
N5 N4 Mn2 121.49(14) . . ?
N6 N5 N4 177.3(2) . . ?
C6 N7 C2 119.35(17) . . ?
C6 N7 Mn1 117.74(12) . . ?
C2 N7 Mn1 122.66(13) . . ?
C12 N8 C9 111.93(15) . . ?
C12 N8 C11 110.34(14) . . ?
C9 N8 C11 110.19(15) . . ?
C12 N8 Mn2 117.87(12) . . ?
C9 N8 Mn2 104.89(11) . . ?
C11 N8 Mn2 100.94(11) . . ?
O1 C1 C2 109.52(16) . . ?
O1 C1 H1A 109.8 . . ?
C2 C1 H1A 109.8 . . ?
O1 C1 H1B 109.8 . . ?
C2 C1 H1B 109.8 . . ?
H1A C1 H1B 108.2 . . ?
N7 C2 C3 121.87(18) . . ?
N7 C2 C1 117.26(17) . . ?
C3 C2 C1 120.87(18) . . ?
C4 C3 C2 118.63(19) . . ?
C4 C3 H3A 120.7 . . ?
C2 C3 H3A 120.7 . . ?
C5 C4 C3 119.60(19) . . ?
C5 C4 H4A 120.2 . . ?
C3 C4 H4A 120.2 . . ?
C4 C5 C6 119.05(19) . . ?
C4 C5 H5A 120.5 . . ?
C6 C5 H5A 120.5 . . ?
N7 C6 C5 121.49(18) . . ?
N7 C6 C7 116.57(16) . . ?
C5 C6 C7 121.93(17) . . ?
O2 C7 C6 111.37(15) . . ?
O2 C7 H7A 109.4 . . ?
C6 C7 H7A 109.4 . . ?
O2 C7 H7B 109.4 . . ?
C6 C7 H7B 109.4 . . ?
H7A C7 H7B 108.0 . . ?
O3 C8 C9 109.14(16) . . ?
O3 C8 H8A 109.9 . . ?
C9 C8 H8A 109.9 . . ?
O3 C8 H8B 109.9 . . ?
C9 C8 H8B 109.9 . . ?
H8A C8 H8B 108.3 . . ?
N8 C9 C8 109.84(16) . . ?
N8 C9 H9A 109.7 . . ?
C8 C9 H9A 109.7 . . ?
N8 C9 H9B 109.7 . . ?
C8 C9 H9B 109.7 . . ?
H9A C9 H9B 108.2 . . ?
O4 C10 C11 109.53(15) . . ?
O4 C10 H10A 109.8 . . ?
C11 C10 H10A 109.8 . . ?
O4 C10 H10B 109.8 . . ?
C11 C10 H10B 109.8 . . ?
H10A C10 H10B 108.2 . . ?
N8 C11 C10 110.47(15) . . ?
N8 C11 H11A 109.6 . . ?
C10 C11 H11A 109.6 . . ?
N8 C11 H11B 109.6 . . ?
C10 C11 H11B 109.6 . . ?
H11A C11 H11B 108.1 . . ?
N8 C12 C13 113.31(15) . . ?
N8 C12 H12A 108.9 . . ?
C13 C12 H12A 108.9 . . ?
N8 C12 H12B 108.9 . . ?
C13 C12 H12B 108.9 . . ?
H12A C12 H12B 107.7 . . ?
O5 C13 C12 111.00(16) . . ?
O5 C13 H13A 109.4 . . ?
C12 C13 H13A 109.4 . . ?
O5 C13 H13B 109.4 . . ?
C12 C13 H13B 109.4 . . ?
H13A C13 H13B 108.0 . . ?

loop_
_geom_bond_atom_site_label_1
_geom_bond_atom_site_label_2
_geom_bond_distance
_geom_bond_site_symmetry_2
_geom_bond_publ_flag
Mn1 O3 2.0838(13) . ?
Mn1 N1 2.1283(18) . ?
Mn1 O2 2.1610(13) . ?
Mn1 N7 2.2269(16) . ?
Mn1 O1 2.3192(15) . ?
Mn1 O4 2.3884(13) 2_665 ?
Mn2 O2 1.9020(13) 2_665 ?
Mn2 O3 1.9143(12) . ?
Mn2 O4 1.9692(12) . ?
Mn2 N4 1.9748(16) . ?
Mn2 O4 2.2396(13) 2_665 ?
Mn2 N8 2.3819(16) . ?
O1 C1 1.419(2) . ?
O1 H1 0.69(3) . ?
O2 C7 1.409(2) . ?
O2 Mn2 1.9021(13) 2_665 ?
O3 C8 1.426(2) . ?
O4 C10 1.432(2) . ?
O4 Mn2 2.2396(13) 2_665 ?
O4 Mn1 2.3884(13) 2_665 ?
O5 C13 1.415(2) . ?
O5 H5 0.81(3) . ?
N1 N2 1.197(3) . ?
N2 N3 1.159(3) . ?
N4 N5 1.210(2) . ?
N5 N6 1.141(3) . ?
N7 C6 1.341(2) . ?
N7 C2 1.346(2) . ?
N8 C12 1.481(2) . ?
N8 C9 1.488(2) . ?
N8 C11 1.488(2) . ?
C1 C2 1.487(3) . ?
C1 H1A 0.9900 . ?
C1 H1B 0.9900 . ?
C2 C3 1.385(3) . ?
C3 C4 1.381(3) . ?
C3 H3A 0.9500 . ?
C4 C5 1.378(3) . ?
C4 H4A 0.9500 . ?
C5 C6 1.389(3) . ?
C5 H5A 0.9500 . ?
C6 C7 1.506(3) . ?
C7 H7A 0.9900 . ?
C7 H7B 0.9900 . ?
C8 C9 1.511(3) . ?
C8 H8A 0.9900 . ?
C8 H8B 0.9900 . ?
C9 H9A 0.9900 . ?
C9 H9B 0.9900 . ?
C10 C11 1.511(3) . ?
C10 H10A 0.9900 . ?
C10 H10B 0.9900 . ?
C11 H11A 0.9900 . ?
C11 H11B 0.9900 . ?
C12 C13 1.510(3) . ?
C12 H12A 0.9900 . ?
C12 H12B 0.9900 . ?
C13 H13A 0.9900 . ?
C13 H13B 0.9900 . ?

loop_
_geom_hbond_atom_site_label_D
_geom_hbond_atom_site_label_H
_geom_hbond_atom_site_label_A
_geom_hbond_distance_DH
_geom_hbond_distance_HA
_geom_hbond_distance_DA
_geom_hbond_angle_DHA
_geom_hbond_site_symmetry_A
O1 H1 O5 0.69(3) 1.98(3) 2.653(2) 165(3) 2_666
O5 H5 N1 0.81(3) 1.98(3) 2.764(2) 163(3) 1_545
